data_2106999
loop_
_publ_author_name
'Jain, R.K.'
'Chadha, G.K.'
'Trigunayat, G.C.'

_publ_section_title
;
 Crystal structures of four new polytypes of cadmium iodide
;
_journal_name_full 'Acta Crystallographica B (24,1968-38,1982)'
_journal_page_first 1785
_journal_page_last 1791
_journal_volume 26
_journal_year 1970
_chemical_formula_sum 'Cd I2'
_space_group_IT_number 156
_symmetry_space_group_name_Hall 'P 3 -2"'
_symmetry_space_group_name_H-M 'P 3 m 1'
_cell_angle_alpha 90
_cell_angle_beta 90
_cell_angle_gamma 120
_cell_formula_units_Z 15
_cell_length_a 4.24
_cell_length_b 4.24
_cell_length_c 102.52
_cell_volume 1596.140
_citation_journal_id_ASTM ACBCAR
_cod_data_source_file Jain_ACBCAR_1970_1752.cif
_cod_data_source_block Cd1I2
_cod_original_cell_volume 1596.14
_cod_original_formula_sum 'Cd1 I2'
_cod_database_code 2106999

loop_
_symmetry_equiv_pos_as_xyz
x,y,z
-y,x-y,z
-x+y,-x,z
-y,-x,z
x,x-y,z
-x+y,y,z

loop_
_atom_site_label
_atom_site_type_symbol
_atom_site_fract_x
_atom_site_fract_y
_atom_site_fract_z
_atom_site_occupancy
_atom_site_U_iso_or_equiv
I30 I-1 0.3333 0.6667 0.96667 1 0.0
I13 I-1 0 0 0.4 1 0.0
Cd4 Cd+2 0.6667 0.3333 0.21667 1 0.0
I20 I-1 0.3333 0.6667 0.63333 1 0.0
Cd3 Cd+2 0.6667 0.3333 0.15 1 0.0
I8 I-1 0.3333 0.6667 0.23333 1 0.0
Cd10 Cd+2 0.6667 0.3333 0.61667 1 0.0
I26 I-1 0.3333 0.6667 0.83333 1 0.0
I29 I-1 0.6667 0.3333 0.93333 1 0.0
I22 I-1 0.3333 0.6667 0.7 1 0.0
Cd8 Cd+2 0 0 0.48333 1 0.0
Cd2 Cd+2 0 0 0.08333 1 0.0
I5 I-1 0 0 0.13333 1 0.0
I23 I-1 0 0 0.73333 1 0.0
I12 I-1 0.3333 0.6667 0.36667 1 0.0
I14 I-1 0.3333 0.6667 0.43333 1 0.0
I19 I-1 0 0 0.6 1 0.0
I2 I-1 0.3333 0.6667 0.03333 1 0.0
I24 I-1 0.3333 0.6667 0.76667 1 0.0
I7 I-1 0 0 0.2 1 0.0
I28 I-1 0.3333 0.6667 0.9 1 0.0
I17 I-1 0 0 0.53333 1 0.0
I16 I-1 0.3333 0.6667 0.5 1 0.0
Cd13 Cd+2 0.6667 0.3333 0.81667 1 0.0
Cd7 Cd+2 0.6667 0.3333 0.41667 1 0.0
I4 I-1 0.3333 0.6667 0.1 1 0.0
Cd5 Cd+2 0 0 0.28333 1 0.0
I10 I-1 0.3333 0.6667 0.3 1 0.0
Cd6 Cd+2 0.6667 0.3333 0.35 1 0.0
I21 I-1 0.6667 0.3333 0.66667 1 0.0
Cd14 Cd+2 0.6667 0.3333 0.88333 1 0.0
Cd11 Cd+2 0 0 0.68333 1 0.0
I9 I-1 0.6667 0.3333 0.26667 1 0.0
Cd12 Cd+2 0.6667 0.3333 0.75 1 0.0
I11 I-1 0 0 0.33333 1 0.0
Cd1 Cd+2 0.6667 0.3333 0.01667 1 0.0
I27 I-1 0 0 0.86667 1 0.0
I1 I-1 0 0 0 1 0.0
I25 I-1 0 0 0.8 1 0.0
I6 I-1 0.3333 0.6667 0.16667 1 0.0
Cd9 Cd+2 0.6667 0.3333 0.55 1 0.0
I18 I-1 0.3333 0.6667 0.56667 1 0.0
I15 I-1 0.6667 0.3333 0.46667 1 0.0
Cd15 Cd+2 0 0 0.95 1 0.0
I3 I-1 0.6667 0.3333 0.06667 1 0.0
